data_4505468
loop_
_publ_author_name
'Mu, Yajuan'
'Han, Gang'
'Li, Zhen'
'Liu, Xiaoting'
'Hou, Hongwei'
'Fan, Yaoting'

_publ_section_title
;
 Effect of Organic Polycarboxylate Ligands on the Structures of a Series
 of Zinc(II) Coordination Polymers Based on a Conformational Bis-triazole
 Ligand
;
_journal_issue 3
_journal_name_full 'Crystal Growth &amp; Design'
_journal_page_first 1193
_journal_paper_doi 10.1021/cg201180u
_journal_volume 12
_journal_year 2012
_chemical_formula_sum 'C24 H28 N6 O6 Zn'
_chemical_formula_weight 561.89
_chemical_name_systematic
; 
 ? 
;
_space_group_IT_number 2
_symmetry_cell_setting triclinic
_symmetry_space_group_name_Hall '-P 1'
_symmetry_space_group_name_H-M 'P -1'
_atom_sites_solution_hydrogens geom
_atom_sites_solution_primary direct
_atom_sites_solution_secondary difmap
_audit_creation_method SHELXL-97
_cell_angle_alpha 104.26(3)
_cell_angle_beta 110.35(3)
_cell_angle_gamma 107.40(3)
_cell_formula_units_Z 2
_cell_length_a 9.2779(19)
_cell_length_b 12.140(2)
_cell_length_c 13.159(3)
_cell_measurement_reflns_used 3927
_cell_measurement_temperature 293(2)
_cell_measurement_theta_max 27.8764
_cell_measurement_theta_min 2.0454
_cell_volume 1220.2(7)
_computing_cell_refinement 'CrystalClear (Rigaku/MSC Inc., 2006)'
_computing_data_collection 'CrystalClear (Rigaku/MSC Inc., 2006)'
_computing_data_reduction 'CrystalClear (Rigaku/MSC Inc., 2006)'
_computing_molecular_graphics 'SHELXTL (Sheldrick, 2008)'
_computing_publication_material 'SHELXTL (Sheldrick, 2008)'
_computing_structure_refinement 'SHELXS-97 (Sheldrick, 2008)'
_computing_structure_solution 'SHELXS-97 (Sheldrick, 2008)'
_diffrn_ambient_temperature 293(2)
_diffrn_measured_fraction_theta_full 0.988
_diffrn_measured_fraction_theta_max 0.988
_diffrn_measurement_device_type 'Rigaku Saturn'
_diffrn_measurement_method \w
_diffrn_radiation_monochromator graphite
_diffrn_radiation_source 'fine-focus sealed tube'
_diffrn_radiation_type MoK\a
_diffrn_radiation_wavelength 0.71073
_diffrn_reflns_av_R_equivalents 0.0369
_diffrn_reflns_av_sigmaI/netI 0.0446
_diffrn_reflns_limit_h_max 12
_diffrn_reflns_limit_h_min -12
_diffrn_reflns_limit_k_max 15
_diffrn_reflns_limit_k_min -15
_diffrn_reflns_limit_l_max 17
_diffrn_reflns_limit_l_min -16
_diffrn_reflns_number 15204
_diffrn_reflns_theta_full 27.95
_diffrn_reflns_theta_max 27.95
_diffrn_reflns_theta_min 1.91
_exptl_absorpt_coefficient_mu 1.060
_exptl_absorpt_correction_T_max 0.8160
_exptl_absorpt_correction_T_min 0.7701
_exptl_absorpt_correction_type multi-scan
_exptl_absorpt_process_details 'CrystalClear (Rigaku/MSC Inc., 2006)'
_exptl_crystal_colour Colorless
_exptl_crystal_density_diffrn 1.529
_exptl_crystal_density_method 'not measured'
_exptl_crystal_description Block
_exptl_crystal_F_000 584
_exptl_crystal_size_max 0.26
_exptl_crystal_size_mid 0.26
_exptl_crystal_size_min 0.20
_refine_diff_density_max 0.826
_refine_diff_density_min -0.703
_refine_diff_density_rms 0.082
_refine_ls_extinction_method none
_refine_ls_goodness_of_fit_ref 1.106
_refine_ls_hydrogen_treatment constr
_refine_ls_matrix_type full
_refine_ls_number_parameters 338
_refine_ls_number_reflns 5787
_refine_ls_number_restraints 3
_refine_ls_restrained_S_all 1.119
_refine_ls_R_factor_all 0.0683
_refine_ls_R_factor_gt 0.0580
_refine_ls_shift/su_max 0.001
_refine_ls_shift/su_mean 0.000
_refine_ls_structure_factor_coef Fsqd
_refine_ls_weighting_details 'calc w=1/[\s^2^(Fo^2^)+(0.0849P)^2^+0.5188P] where P=(Fo^2^+2Fc^2^)/3'
_refine_ls_weighting_scheme calc
_refine_ls_wR_factor_gt 0.1563
_refine_ls_wR_factor_ref 0.1667
_reflns_number_gt 4884
_reflns_number_total 5787
_reflns_threshold_expression >2sigma(I)
_cod_data_source_file cg201180u_si_002.cif
_cod_data_source_block 2
_cod_depositor_comments
;
The following automatic conversions were performed:

'_symmetry_cell_setting' value 'Triclinic' changed to 'triclinic'
according to /home/saulius/struct/CIF-dictionaries/cif_core.dic
dictionary named 'cif_core.dic' version 2.4.1 from
2010-06-29.

'_exptl_absorpt_correction_type' value 'Multi-scan'
changed to 'multi-scan' according to
/home/saulius/struct/CIF-dictionaries/cif_core.dic dictionary named
'cif_core.dic' version 2.4.1 from 2010-06-29.

Automatic conversion script
Id: cif_fix_values 1715 2011-07-08 13:25:40Z adriana 
;
_cod_original_sg_symbol_H-M P-1
_cod_database_code 4505468

loop_
_symmetry_equiv_pos_as_xyz
'x, y, z'
'-x, -y, -z'

loop_
_atom_site_label
_atom_site_type_symbol
_atom_site_fract_x
_atom_site_fract_y
_atom_site_fract_z
_atom_site_U_iso_or_equiv
_atom_site_adp_type
_atom_site_occupancy
_atom_site_symmetry_multiplicity
_atom_site_calc_flag
_atom_site_refinement_flags
Zn1 Zn 0.06260(4) 0.70167(4) 0.44123(3) 0.03908(15) Uani 1 1 d .
N1 N 0.2726(3) 0.7175(3) 0.5742(2) 0.0391(6) Uani 1 1 d .
N2 N 0.5419(4) 0.7659(3) 0.6950(3) 0.0472(7) Uani 1 1 d .
N3 N 0.4337(3) 0.7003(3) 0.7287(2) 0.0391(6) Uani 1 1 d .
N4 N 1.1014(4) 0.8747(3) 1.4404(3) 0.0472(7) Uani 1 1 d .
N5 N 1.2424(5) 1.0604(4) 1.4445(3) 0.0752(12) Uani 1 1 d .
N6 N 1.0817(4) 1.0050(3) 1.3570(3) 0.0501(7) Uani 1 1 d .
C1 C 0.2748(4) 0.6717(3) 0.6557(3) 0.0388(7) Uani 1 1 d .
H1 H 0.1793 0.6262 0.6611 0.047 Uiso 1 1 calc R
C2 C 0.4405(4) 0.7740(3) 0.6024(3) 0.0435(7) Uani 1 1 d .
H2 H 0.4789 0.8147 0.5593 0.052 Uiso 1 1 calc R
C3 C 0.4965(5) 0.6632(3) 0.8272(3) 0.0481(8) Uani 1 1 d .
H3A H 0.5416 0.6035 0.8062 0.058 Uiso 1 1 calc R
H3B H 0.4024 0.6216 0.8410 0.058 Uiso 1 1 calc R
C4 C 0.6338(5) 0.7739(3) 0.9404(3) 0.0429(7) Uani 1 1 d .
C5 C 0.8058(5) 0.8019(3) 0.9717(3) 0.0444(8) Uani 1 1 d .
C6 C 0.9334(5) 0.8968(3) 1.0815(3) 0.0475(8) Uani 1 1 d .
C7 C 0.8848(6) 0.9648(3) 1.1565(3) 0.0518(9) Uani 1 1 d .
C8 C 0.7146(6) 0.9389(4) 1.1244(3) 0.0536(10) Uani 1 1 d .
C9 C 0.5868(5) 0.8426(3) 1.0147(3) 0.0465(8) Uani 1 1 d .
C10 C 0.8613(6) 0.7329(4) 0.8916(4) 0.0582(10) Uani 1 1 d .
H10A H 0.8954 0.6749 0.9204 0.087 Uiso 1 1 calc R
H10B H 0.9551 0.7921 0.8898 0.087 Uiso 1 1 calc R
H10C H 0.7687 0.6879 0.8134 0.087 Uiso 1 1 calc R
C11 C 1.1164(5) 0.9218(4) 1.1173(4) 0.0664(12) Uani 1 1 d .
H11A H 1.1305 0.8467 1.1173 0.100 Uiso 1 1 calc R
H11B H 1.1859 0.9868 1.1949 0.100 Uiso 1 1 calc R
H11C H 1.1495 0.9480 1.0627 0.100 Uiso 1 1 calc R
C12 C 0.6585(8) 1.0062(5) 1.2054(4) 0.0846(16) Uani 1 1 d .
H12A H 0.5969 1.0475 1.1676 0.127 Uiso 1 1 calc R
H12B H 0.7563 1.0673 1.2772 0.127 Uiso 1 1 calc R
H12C H 0.5866 0.9466 1.2229 0.127 Uiso 1 1 calc R
C13 C 0.4014(6) 0.8148(5) 0.9807(4) 0.0662(11) Uani 1 1 d .
H13A H 0.3334 0.7623 0.8984 0.099 Uiso 1 1 calc R
H13B H 0.3889 0.8921 0.9962 0.099 Uiso 1 1 calc R
H13C H 0.3650 0.7726 1.0262 0.099 Uiso 1 1 calc R
C14 C 1.0249(7) 1.0642(4) 1.2754(3) 0.0663(13) Uani 1 1 d .
H14A H 1.1199 1.1122 1.2656 0.080 Uiso 1 1 calc R
H14B H 0.9834 1.1214 1.3078 0.080 Uiso 1 1 calc R
C15 C 1.0006(5) 0.8948(4) 1.3561(3) 0.0513(9) Uani 1 1 d .
H15 H 0.8884 0.8396 1.3033 0.062 Uiso 1 1 calc R
C16 C 1.2499(5) 0.9805(4) 1.4928(4) 0.0633(11) Uani 1 1 d .
H16 H 1.3467 0.9935 1.5569 0.076 Uiso 1 1 calc R
C17 C -0.2354(4) 0.6260(3) 0.4465(3) 0.0427(7) Uani 1 1 d .
C18 C -0.3712(4) 0.5631(3) 0.4762(3) 0.0386(7) Uani 1 1 d .
C19 C -0.3342(4) 0.5190(3) 0.5653(3) 0.0427(7) Uani 1 1 d .
H19 H -0.2235 0.5313 0.6092 0.051 Uiso 1 1 calc R
C20 C -0.4617(4) 0.4568(3) 0.5890(3) 0.0418(7) Uani 1 1 d .
H20 H -0.4359 0.4278 0.6492 0.050 Uiso 1 1 calc R
C21 C 0.0976(7) 0.6250(5) 0.2490(4) 0.0608(11) Uani 1 1 d .
C22 C 0.0466(6) 0.5597(4) 0.1192(4) 0.0555(10) Uani 1 1 d .
C23 C 0.1693(7) 0.5718(5) 0.0811(4) 0.0662(12) Uani 1 1 d .
H23 H 0.2832 0.6202 0.1345 0.079 Uiso 1 1 calc R
C24 C -0.1220(7) 0.4887(5) 0.0376(4) 0.0662(12) Uani 1 1 d .
H24 H -0.2055 0.4812 0.0626 0.079 Uiso 1 1 calc R
O1 O -0.0863(3) 0.6387(3) 0.5088(2) 0.0544(7) Uani 1 1 d .
O2 O -0.2706(4) 0.6592(3) 0.3635(3) 0.0676(8) Uani 1 1 d .
O3 O -0.0161(4) 0.5852(3) 0.2809(3) 0.0676(8) Uani 1 1 d .
O4 O 0.2406(5) 0.7103(4) 0.3150(3) 0.0774(9) Uani 1 1 d .
O5 O 0.5211(14) 0.7868(9) 0.2827(8) 0.288(6) Uani 1 1 d .
H5A H 0.4181 0.7390 0.2334 0.433 Uiso 1 1 d R
H5B H 0.5824 0.7498 0.3068 0.433 Uiso 1 1 d R
O6 O 0.5906(13) 0.6170(11) 0.1174(9) 0.286(6) Uani 1 1 d D
H6A H 0.5668 0.5867 0.1643 0.428 Uiso 1 1 d RD
H6B H 0.5560 0.6091 0.0460 0.428 Uiso 1 1 d RD

loop_
_atom_site_aniso_label
_atom_site_aniso_U_11
_atom_site_aniso_U_22
_atom_site_aniso_U_33
_atom_site_aniso_U_23
_atom_site_aniso_U_13
_atom_site_aniso_U_12
Zn1 0.0378(2) 0.0493(3) 0.0329(2) 0.01789(18) 0.01865(16) 0.01738(18)
N1 0.0328(13) 0.0488(15) 0.0330(13) 0.0146(12) 0.0143(11) 0.0157(12)
N2 0.0370(14) 0.0518(17) 0.0442(16) 0.0190(14) 0.0147(12) 0.0126(13)
N3 0.0392(14) 0.0415(14) 0.0315(13) 0.0130(12) 0.0138(11) 0.0144(12)
N4 0.0492(16) 0.0529(17) 0.0415(16) 0.0235(14) 0.0209(13) 0.0200(14)
N5 0.071(2) 0.062(2) 0.048(2) 0.0226(18) 0.0030(17) 0.0018(19)
N6 0.0649(19) 0.0419(15) 0.0305(14) 0.0155(12) 0.0136(13) 0.0151(14)
C1 0.0371(16) 0.0440(17) 0.0362(16) 0.0156(14) 0.0183(13) 0.0164(14)
C2 0.0358(16) 0.0501(19) 0.0390(17) 0.0180(15) 0.0163(14) 0.0115(15)
C3 0.055(2) 0.0472(19) 0.0373(17) 0.0168(15) 0.0155(15) 0.0227(17)
C4 0.056(2) 0.0418(17) 0.0320(16) 0.0178(14) 0.0161(14) 0.0235(16)
C5 0.056(2) 0.0412(17) 0.0362(17) 0.0172(14) 0.0161(15) 0.0241(16)
C6 0.056(2) 0.0416(18) 0.0350(17) 0.0186(15) 0.0105(15) 0.0178(16)
C7 0.077(3) 0.0372(17) 0.0335(17) 0.0165(14) 0.0144(17) 0.0247(18)
C8 0.092(3) 0.048(2) 0.0371(18) 0.0236(16) 0.0323(19) 0.040(2)
C9 0.065(2) 0.0499(19) 0.0398(18) 0.0267(16) 0.0269(16) 0.0320(18)
C10 0.069(3) 0.064(2) 0.047(2) 0.0210(19) 0.0228(19) 0.038(2)
C11 0.056(2) 0.067(3) 0.059(3) 0.028(2) 0.013(2) 0.018(2)
C12 0.141(5) 0.088(3) 0.053(3) 0.030(3) 0.052(3) 0.072(4)
C13 0.077(3) 0.079(3) 0.071(3) 0.041(3) 0.047(3) 0.043(3)
C14 0.101(3) 0.044(2) 0.0371(19) 0.0178(17) 0.015(2) 0.028(2)
C15 0.049(2) 0.047(2) 0.046(2) 0.0206(17) 0.0114(16) 0.0157(17)
C16 0.053(2) 0.063(3) 0.048(2) 0.026(2) 0.0068(18) 0.009(2)
C17 0.0426(17) 0.0419(17) 0.0412(17) 0.0089(14) 0.0241(14) 0.0148(15)
C18 0.0369(15) 0.0406(16) 0.0350(16) 0.0080(13) 0.0205(13) 0.0129(13)
C19 0.0344(15) 0.052(2) 0.0386(17) 0.0125(15) 0.0185(13) 0.0167(15)
C20 0.0423(17) 0.0484(18) 0.0399(17) 0.0171(15) 0.0231(14) 0.0207(15)
C21 0.089(3) 0.076(3) 0.051(2) 0.035(2) 0.046(2) 0.053(3)
C22 0.093(3) 0.062(2) 0.048(2) 0.0343(19) 0.049(2) 0.048(2)
C23 0.089(3) 0.073(3) 0.056(2) 0.027(2) 0.048(2) 0.039(3)
C24 0.095(3) 0.078(3) 0.062(3) 0.036(2) 0.060(3) 0.047(3)
O1 0.0376(12) 0.0763(18) 0.0524(15) 0.0285(14) 0.0258(11) 0.0192(13)
O2 0.0592(17) 0.090(2) 0.069(2) 0.0459(18) 0.0385(15) 0.0271(16)
O3 0.094(2) 0.078(2) 0.0466(15) 0.0241(15) 0.0479(16) 0.0374(18)
O4 0.088(2) 0.106(3) 0.0499(18) 0.0289(19) 0.0385(18) 0.049(2)
O5 0.332(14) 0.206(9) 0.197(9) 0.066(8) 0.045(9) 0.050(9)
O6 0.285(12) 0.376(16) 0.215(10) 0.182(11) 0.107(9) 0.120(11)

loop_
_atom_type_symbol
_atom_type_description
_atom_type_scat_dispersion_real
_atom_type_scat_dispersion_imag
_atom_type_scat_source
C C 0.0033 0.0016 'International Tables Vol C Tables 4.2.6.8 and 6.1.1.4'
H H 0.0000 0.0000 'International Tables Vol C Tables 4.2.6.8 and 6.1.1.4'
N N 0.0061 0.0033 'International Tables Vol C Tables 4.2.6.8 and 6.1.1.4'
O O 0.0106 0.0060 'International Tables Vol C Tables 4.2.6.8 and 6.1.1.4'
Zn Zn 0.2839 1.4301 'International Tables Vol C Tables 4.2.6.8 and 6.1.1.4'

loop_
_geom_angle_atom_site_label_1
_geom_angle_atom_site_label_2
_geom_angle_atom_site_label_3
_geom_angle
_geom_angle_site_symmetry_1
_geom_angle_site_symmetry_3
O3 Zn1 O1 111.62(13) . .
O3 Zn1 N4 108.39(13) . 1_454
O1 Zn1 N4 116.02(13) . 1_454
O3 Zn1 N1 119.12(13) . .
O1 Zn1 N1 93.36(11) . .
N4 Zn1 N1 108.05(13) 1_454 .
C1 N1 C2 103.1(3) . .
C1 N1 Zn1 126.1(2) . .
C2 N1 Zn1 130.8(2) . .
C2 N2 N3 103.0(3) . .
C1 N3 N2 110.0(3) . .
C1 N3 C3 129.0(3) . .
N2 N3 C3 120.8(3) . .
C15 N4 C16 103.5(3) . .
C15 N4 Zn1 123.4(3) . 1_656
C16 N4 Zn1 129.1(3) . 1_656
C16 N5 N6 103.7(3) . .
C15 N6 N5 109.6(3) . .
C15 N6 C14 129.6(4) . .
N5 N6 C14 120.6(3) . .
N1 C1 N3 109.8(3) . .
N1 C1 H1 125.1 . .
N3 C1 H1 125.1 . .
N2 C2 N1 114.0(3) . .
N2 C2 H2 123.0 . .
N1 C2 H2 123.0 . .
N3 C3 C4 112.9(3) . .
N3 C3 H3A 109.0 . .
C4 C3 H3A 109.0 . .
N3 C3 H3B 109.0 . .
C4 C3 H3B 109.0 . .
H3A C3 H3B 107.8 . .
C9 C4 C5 120.9(3) . .
C9 C4 C3 119.3(3) . .
C5 C4 C3 119.7(3) . .
C4 C5 C6 120.1(3) . .
C4 C5 C10 122.3(3) . .
C6 C5 C10 117.6(4) . .
C5 C6 C7 118.6(4) . .
C5 C6 C11 120.0(4) . .
C7 C6 C11 121.4(4) . .
C8 C7 C6 121.2(3) . .
C8 C7 C14 121.4(4) . .
C6 C7 C14 117.3(4) . .
C7 C8 C9 120.0(3) . .
C7 C8 C12 122.3(4) . .
C9 C8 C12 117.6(4) . .
C4 C9 C8 119.1(4) . .
C4 C9 C13 121.4(4) . .
C8 C9 C13 119.5(4) . .
C5 C10 H10A 109.5 . .
C5 C10 H10B 109.5 . .
H10A C10 H10B 109.5 . .
C5 C10 H10C 109.5 . .
H10A C10 H10C 109.5 . .
H10B C10 H10C 109.5 . .
C6 C11 H11A 109.5 . .
C6 C11 H11B 109.5 . .
H11A C11 H11B 109.5 . .
C6 C11 H11C 109.5 . .
H11A C11 H11C 109.5 . .
H11B C11 H11C 109.5 . .
C8 C12 H12A 109.5 . .
C8 C12 H12B 109.5 . .
H12A C12 H12B 109.5 . .
C8 C12 H12C 109.5 . .
H12A C12 H12C 109.5 . .
H12B C12 H12C 109.5 . .
C9 C13 H13A 109.5 . .
C9 C13 H13B 109.5 . .
H13A C13 H13B 109.5 . .
C9 C13 H13C 109.5 . .
H13A C13 H13C 109.5 . .
H13B C13 H13C 109.5 . .
N6 C14 C7 110.2(3) . .
N6 C14 H14A 109.6 . .
C7 C14 H14A 109.6 . .
N6 C14 H14B 109.6 . .
C7 C14 H14B 109.6 . .
H14A C14 H14B 108.1 . .
N4 C15 N6 109.9(3) . .
N4 C15 H15 125.1 . .
N6 C15 H15 125.1 . .
N5 C16 N4 113.2(4) . .
N5 C16 H16 123.4 . .
N4 C16 H16 123.4 . .
O2 C17 O1 123.2(3) . .
O2 C17 C18 120.2(3) . .
O1 C17 C18 116.6(3) . .
C19 C18 C20 119.1(3) . 2_466
C19 C18 C17 120.5(3) . .
C20 C18 C17 120.3(3) 2_466 .
C20 C19 C18 120.0(3) . .
C20 C19 H19 120.0 . .
C18 C19 H19 120.0 . .
C19 C20 C18 120.8(3) . 2_466
C19 C20 H20 119.6 . .
C18 C20 H20 119.6 2_466 .
O4 C21 O3 124.7(4) . .
O4 C21 C22 119.8(4) . .
O3 C21 C22 115.4(4) . .
C23 C22 C24 118.9(4) . .
C23 C22 C21 120.0(4) . .
C24 C22 C21 121.1(4) . .
C22 C23 C24 119.8(5) . 2_565
C22 C23 H23 120.1 . .
C24 C23 H23 120.1 2_565 .
C22 C24 C23 121.3(4) . 2_565
C22 C24 H24 119.3 . .
C23 C24 H24 119.3 2_565 .
C17 O1 Zn1 109.4(2) . .
C21 O3 Zn1 107.7(3) . .
H5A O5 H5B 115.5 . .
H6A O6 H6B 144.6 . .

loop_
_geom_bond_atom_site_label_1
_geom_bond_atom_site_label_2
_geom_bond_distance
_geom_bond_site_symmetry_2
Zn1 O3 1.955(3) .
Zn1 O1 1.960(3) .
Zn1 N4 2.026(3) 1_454
Zn1 N1 2.033(3) .
N1 C1 1.321(4) .
N1 C2 1.366(4) .
N2 C2 1.303(4) .
N2 N3 1.357(4) .
N3 C1 1.327(4) .
N3 C3 1.464(4) .
N4 C15 1.309(5) .
N4 C16 1.366(5) .
N4 Zn1 2.026(3) 1_656
N5 C16 1.290(6) .
N5 N6 1.352(5) .
N6 C15 1.319(5) .
N6 C14 1.470(5) .
C1 H1 0.9300 .
C2 H2 0.9300 .
C3 C4 1.522(5) .
C3 H3A 0.9700 .
C3 H3B 0.9700 .
C4 C9 1.398(5) .
C4 C5 1.407(5) .
C5 C6 1.411(5) .
C5 C10 1.509(5) .
C6 C7 1.411(6) .
C6 C11 1.504(6) .
C7 C8 1.394(6) .
C7 C14 1.520(5) .
C8 C9 1.416(6) .
C8 C12 1.513(6) .
C9 C13 1.522(6) .
C10 H10A 0.9600 .
C10 H10B 0.9600 .
C10 H10C 0.9600 .
C11 H11A 0.9600 .
C11 H11B 0.9600 .
C11 H11C 0.9600 .
C12 H12A 0.9600 .
C12 H12B 0.9600 .
C12 H12C 0.9600 .
C13 H13A 0.9600 .
C13 H13B 0.9600 .
C13 H13C 0.9600 .
C14 H14A 0.9700 .
C14 H14B 0.9700 .
C15 H15 0.9300 .
C16 H16 0.9300 .
C17 O2 1.228(5) .
C17 O1 1.277(4) .
C17 C18 1.497(4) .
C18 C19 1.385(5) .
C18 C20 1.395(5) 2_466
C19 C20 1.380(5) .
C19 H19 0.9300 .
C20 C18 1.395(5) 2_466
C20 H20 0.9300 .
C21 O4 1.233(6) .
C21 O3 1.275(5) .
C21 C22 1.522(6) .
C22 C23 1.379(6) .
C22 C24 1.383(7) .
C23 C24 1.392(6) 2_565
C23 H23 0.9300 .
C24 C23 1.392(6) 2_565
C24 H24 0.9300 .
O5 H5A 0.8500 .
O5 H5B 0.8500 .
O6 H6A 0.8499 .
O6 H6B 0.8500 .

loop_
_geom_torsion_atom_site_label_1
_geom_torsion_atom_site_label_2
_geom_torsion_atom_site_label_3
_geom_torsion_atom_site_label_4
_geom_torsion
_geom_torsion_site_symmetry_1
_geom_torsion_site_symmetry_4
O3 Zn1 N1 C1 -105.6(3) . .
O1 Zn1 N1 C1 11.5(3) . .
N4 Zn1 N1 C1 130.2(3) 1_454 .
O3 Zn1 N1 C2 73.9(3) . .
O1 Zn1 N1 C2 -169.0(3) . .
N4 Zn1 N1 C2 -50.2(3) 1_454 .
C2 N2 N3 C1 0.4(4) . .
C2 N2 N3 C3 176.1(3) . .
C16 N5 N6 C15 -0.4(5) . .
C16 N5 N6 C14 -176.3(4) . .
C2 N1 C1 N3 0.7(4) . .
Zn1 N1 C1 N3 -179.6(2) . .
N2 N3 C1 N1 -0.7(4) . .
C3 N3 C1 N1 -176.0(3) . .
N3 N2 C2 N1 0.1(4) . .
C1 N1 C2 N2 -0.5(4) . .
Zn1 N1 C2 N2 179.9(2) . .
C1 N3 C3 C4 -129.6(4) . .
N2 N3 C3 C4 55.5(4) . .
N3 C3 C4 C9 86.1(4) . .
N3 C3 C4 C5 -97.1(4) . .
C9 C4 C5 C6 2.7(5) . .
C3 C4 C5 C6 -174.1(3) . .
C9 C4 C5 C10 -177.7(3) . .
C3 C4 C5 C10 5.5(5) . .
C4 C5 C6 C7 -2.1(5) . .
C10 C5 C6 C7 178.3(3) . .
C4 C5 C6 C11 176.8(3) . .
C10 C5 C6 C11 -2.9(5) . .
C5 C6 C7 C8 0.7(5) . .
C11 C6 C7 C8 -178.1(3) . .
C5 C6 C7 C14 178.6(3) . .
C11 C6 C7 C14 -0.3(5) . .
C6 C7 C8 C9 0.0(5) . .
C14 C7 C8 C9 -177.7(3) . .
C6 C7 C8 C12 177.1(4) . .
C14 C7 C8 C12 -0.7(6) . .
C5 C4 C9 C8 -1.9(5) . .
C3 C4 C9 C8 174.9(3) . .
C5 C4 C9 C13 178.8(3) . .
C3 C4 C9 C13 -4.4(5) . .
C7 C8 C9 C4 0.6(5) . .
C12 C8 C9 C4 -176.6(3) . .
C7 C8 C9 C13 179.8(3) . .
C12 C8 C9 C13 2.7(5) . .
C15 N6 C14 C7 -23.6(7) . .
N5 N6 C14 C7 151.4(4) . .
C8 C7 C14 N6 100.6(4) . .
C6 C7 C14 N6 -77.2(5) . .
C16 N4 C15 N6 -0.1(5) . .
Zn1 N4 C15 N6 -159.3(3) 1_656 .
N5 N6 C15 N4 0.3(5) . .
C14 N6 C15 N4 175.7(4) . .
N6 N5 C16 N4 0.4(6) . .
C15 N4 C16 N5 -0.2(6) . .
Zn1 N4 C16 N5 157.4(4) 1_656 .
O2 C17 C18 C19 176.3(3) . .
O1 C17 C18 C19 -1.5(5) . .
O2 C17 C18 C20 -0.9(5) . 2_466
O1 C17 C18 C20 -178.7(3) . 2_466
C20 C18 C19 C20 -0.3(5) 2_466 .
C17 C18 C19 C20 -177.5(3) . .
C18 C19 C20 C18 0.3(6) . 2_466
O4 C21 C22 C23 16.6(6) . .
O3 C21 C22 C23 -163.5(4) . .
O4 C21 C22 C24 -162.7(4) . .
O3 C21 C22 C24 17.1(6) . .
C24 C22 C23 C24 -1.0(7) . 2_565
C21 C22 C23 C24 179.6(4) . 2_565
C23 C22 C24 C23 1.0(8) . 2_565
C21 C22 C24 C23 -179.6(4) . 2_565
O2 C17 O1 Zn1 -5.4(5) . .
C18 C17 O1 Zn1 172.3(2) . .
O3 Zn1 O1 C17 -61.2(3) . .
N4 Zn1 O1 C17 63.7(3) 1_454 .
N1 Zn1 O1 C17 175.6(2) . .
O4 C21 O3 Zn1 10.0(6) . .
C22 C21 O3 Zn1 -169.8(3) . .
O1 Zn1 O3 C21 -172.2(3) . .
N4 Zn1 O3 C21 58.9(3) 1_454 .
N1 Zn1 O3 C21 -65.1(3) . .
